data_4023622
loop_
_publ_author_name
'Nishant V. Sewgobind'
'Martin J. Wanner'
'Steen Ingemann'
'Ren\'e de Gelder'
'Jan H. van Maarseveen'
'Henk Hiemstra'

_publ_contact_author
;
         Prof.dr. H. Hiemstra
         Van 't Hoff Institute for Molecular Sciences
         Faculty of Science
         University of Amsterdam
         Nieuwe Achtergracht 129
         1018 WS Amsterdam
         The Netherlands
;
_publ_contact_author_email hiemstra@science.uva.nl
_publ_contact_author_fax '031 024 5255670'
_publ_contact_author_phone '031 020 5255671'
_publ_section_title
;
 Enantioselective BINOL-Phosphoric Acid Catalyzed
 Pictet-Spengler Reactions of N-Benzyltryptamine
;
_journal_name_full 'Journal of Organic Chemistry'
_journal_page_first 6405
_journal_page_last 6408
_journal_paper_doi 10.1021/jo8010478
_journal_volume 73
_journal_year 2008
_chemical_formula_moiety 'C24 H21 Br N2'
_chemical_formula_sum 'C24 H21 Br N2'
_chemical_formula_weight 417.34
_chemical_name_systematic
;
2-benzyl-1-(p-bromophenyl)-1,2,3,4-tetrahydro-beta-carboline
;
_space_group_IT_number 4
_symmetry_cell_setting monoclinic
_symmetry_space_group_name_Hall 'P 2yb'
_symmetry_space_group_name_H-M 'P 1 21 1'
_atom_sites_solution_hydrogens geom
_atom_sites_solution_primary direct
_atom_sites_solution_secondary difmap
_audit_creation_date 2006-07-27
_audit_creation_method 'SHELXL, adapted and expanded'
_cell_angle_alpha 90.00
_cell_angle_beta 113.810(3)
_cell_angle_gamma 90.00
_cell_formula_units_Z 2
_cell_length_a 12.1475(4)
_cell_length_b 5.85050(18)
_cell_length_c 14.4422(8)
_cell_measurement_reflns_used 174
_cell_measurement_temperature 208(2)
_cell_measurement_theta_max 27.500
_cell_measurement_theta_min 2.830
_cell_volume 939.03(7)
_computing_data_collection
;
Nonius "Collect" program suite (Nonius, 1999)
;
_computing_data_reduction
;
Nonius "EvalCCD" program suite (Duisenberg, 1998)
;
_computing_molecular_graphics
;
PLATON (Spek, 2003)
;
_computing_structure_refinement 'SHELXL-97 (Sheldrick, 1997)'
_computing_structure_solution
;
DIRDIF (Beurskens et al., 1996),
PATTY (Beurskens et al., 1987)
;
_diffrn_ambient_temperature 208(2)
_diffrn_detector_area_resol_mean 18.4
_diffrn_measured_fraction_theta_full 0.997
_diffrn_measured_fraction_theta_max 0.994
_diffrn_measurement_device 'Nonius KappaCCD'
_diffrn_measurement_method 'area detector \f and \w scan'
_diffrn_radiation_monochromator graphite
_diffrn_radiation_source 'fine-focus sealed tube'
_diffrn_radiation_type MoK\a
_diffrn_radiation_wavelength 0.71073
_diffrn_reflns_av_R_equivalents 0.0588
_diffrn_reflns_av_sigmaI/netI 0.0773
_diffrn_reflns_limit_h_max 15
_diffrn_reflns_limit_h_min -15
_diffrn_reflns_limit_k_max 7
_diffrn_reflns_limit_k_min -7
_diffrn_reflns_limit_l_max 18
_diffrn_reflns_limit_l_min -18
_diffrn_reflns_number 18797
_diffrn_reflns_theta_full 25.00
_diffrn_reflns_theta_max 27.50
_diffrn_reflns_theta_min 2.83
_diffrn_standards_decay_% 0.000
_diffrn_standards_interval_time 0
_diffrn_standards_number 0
_exptl_absorpt_coefficient_mu 2.200
_exptl_absorpt_correction_T_max 0.920
_exptl_absorpt_correction_T_min 0.708
_exptl_absorpt_correction_type multi-scan
_exptl_absorpt_process_details 'SADABS multiscan (Sheldrick, 1996)'
_exptl_crystal_colour 'translucent colourless'
_exptl_crystal_density_diffrn 1.476
_exptl_crystal_density_method 'not measured'
_exptl_crystal_description 'rather regular needle'
_exptl_crystal_F_000 428
_exptl_crystal_size_max 0.25
_exptl_crystal_size_mid 0.07
_exptl_crystal_size_min 0.04
_refine_diff_density_max 0.518
_refine_diff_density_min -0.347
_refine_diff_density_rms 0.076
_refine_ls_abs_structure_Flack 0.048(8)
_refine_ls_extinction_method none
_refine_ls_goodness_of_fit_all 1.039
_refine_ls_goodness_of_fit_ref 1.039
_refine_ls_hydrogen_treatment constr
_refine_ls_matrix_type full
_refine_ls_number_parameters 245
_refine_ls_number_reflns 4224
_refine_ls_number_restraints 1
_refine_ls_restrained_S_all 1.039
_refine_ls_R_factor_all 0.0754
_refine_ls_R_factor_gt 0.0445
_refine_ls_R_factor_obs 0.0445
_refine_ls_shift/esd_max 0.001
_refine_ls_shift/esd_mean 0.000
_refine_ls_shift/su_max 0.001
_refine_ls_shift/su_mean 0.000
_refine_ls_structure_factor_coef Fsqd
_refine_ls_weighting_details
;
w=1/[\s^2^(Fo^2^)+(0.0049P)^2^+0.2808P] where P=(Fo^2^+2Fc^2^)/3
;
_refine_ls_weighting_scheme calc
_refine_ls_wR_factor_all 0.0577
_refine_ls_wR_factor_gt 0.0524
_refine_ls_wR_factor_obs 0.0524
_refine_ls_wR_factor_ref 0.0577
_reflns_number_gt 3243
_reflns_number_observed 3243
_reflns_number_total 4224
_reflns_observed_criterion >2sigma(I)
_reflns_threshold_expression >2sigma(I)
_cod_data_source_file jo8010478-file002.cif
_cod_data_source_block HIEM09
_cod_depositor_comments
;
The following automatic conversions were performed:
'_geom_bond_publ_flag' value 'Y' changed to 'y' according to
'/home/saulius/struct/CIF-dictionaries/cif_core.dic' dictionary named
'cif_core.dic' version 2.4.1 from 2010-06-29 (31
time).

'_geom_angle_publ_flag' value 'Y' changed to 'y' according to
'/home/saulius/struct/CIF-dictionaries/cif_core.dic' dictionary named
'cif_core.dic' version 2.4.1 from 2010-06-29 (44 times).

Automatic conversion script
Id: cif_fix_enum 1527 2010-12-29 10:47:43Z saulius 
;
_cod_original_sg_symbol_H-M 'P 21'
_cod_database_code 4023622

loop_
_symmetry_equiv_pos_as_xyz
'x, y, z'
'-x, y+1/2, -z'

loop_
_atom_site_label
_atom_site_type_symbol
_atom_site_fract_x
_atom_site_fract_y
_atom_site_fract_z
_atom_site_U_iso_or_equiv
_atom_site_adp_type
_atom_site_occupancy
_atom_site_calc_flag
_atom_site_refinement_flags
_atom_site_disorder_assembly
_atom_site_disorder_group
Br1 Br 0.82823(3) -0.00988(7) -0.20923(2) 0.03398(9) Uani 1 d . . .
N1 N 0.7905(2) 0.3931(4) 0.22209(18) 0.0232(6) Uani 1 d . . .
C2 C 0.8432(3) 0.1674(5) 0.2181(2) 0.0227(7) Uani 1 d . . .
H2 H 0.7980 0.0463 0.2356 0.027 Uiso 1 calc R . .
C3 C 0.9699(3) 0.1710(5) 0.2945(2) 0.0212(7) Uani 1 d . . .
N4 N 1.0558(2) 0.0123(6) 0.29933(16) 0.0246(5) Uani 1 d . . .
H4 H 1.0438 -0.1050 0.2594 0.030 Uiso 1 calc R . .
C5 C 1.1643(3) 0.0684(5) 0.3777(2) 0.0255(8) Uani 1 d . . .
C6 C 1.2749(3) -0.0401(7) 0.4115(2) 0.0309(8) Uani 1 d . . .
H6 H 1.2859 -0.1769 0.3822 0.037 Uiso 1 calc R . .
C7 C 1.3686(3) 0.0628(6) 0.4909(2) 0.0402(10) Uani 1 d . . .
H7 H 1.4453 -0.0049 0.5157 0.048 Uiso 1 calc R . .
C8 C 1.3518(3) 0.2635(6) 0.5345(3) 0.0418(9) Uani 1 d . . .
H8 H 1.4177 0.3297 0.5876 0.050 Uiso 1 calc R . .
C9 C 1.2417(3) 0.3680(6) 0.5022(2) 0.0362(9) Uani 1 d . . .
H9 H 1.2317 0.5027 0.5334 0.043 Uiso 1 calc R . .
C10 C 1.1443(3) 0.2703(5) 0.4218(2) 0.0270(8) Uani 1 d . . .
C11 C 1.0203(3) 0.3295(5) 0.3690(2) 0.0243(7) Uani 1 d . . .
C12 C 0.9464(3) 0.5161(7) 0.3858(2) 0.0309(8) Uani 1 d . . .
H12A H 0.9659 0.6624 0.3630 0.037 Uiso 1 calc R . .
H12B H 0.9638 0.5286 0.4580 0.037 Uiso 1 calc R . .
C13 C 0.8144(3) 0.4613(8) 0.3267(2) 0.0308(8) Uani 1 d . . .
H13A H 0.7908 0.3370 0.3604 0.037 Uiso 1 calc R . .
H13B H 0.7658 0.5958 0.3255 0.037 Uiso 1 calc R . .
C14 C 0.6625(3) 0.4089(5) 0.1545(2) 0.0286(8) Uani 1 d . . .
H14A H 0.6548 0.3794 0.0854 0.034 Uiso 1 calc R . .
H14B H 0.6367 0.5669 0.1564 0.034 Uiso 1 calc R . .
C15 C 0.5747(3) 0.2528(5) 0.1747(2) 0.0256(7) Uani 1 d . . .
C16 C 0.5345(3) 0.0524(5) 0.1213(2) 0.0302(9) Uani 1 d . . .
H16 H 0.5615 0.0119 0.0710 0.036 Uiso 1 calc R . .
C17 C 0.4552(3) -0.0898(5) 0.1403(3) 0.0358(9) Uani 1 d . . .
H17 H 0.4279 -0.2249 0.1028 0.043 Uiso 1 calc R . .
C18 C 0.4164(3) -0.0318(9) 0.2148(2) 0.0380(9) Uani 1 d . . .
H18 H 0.3637 -0.1295 0.2290 0.046 Uiso 1 calc R . .
C19 C 0.4544(3) 0.1682(6) 0.2686(3) 0.0350(9) Uani 1 d . . .
H19 H 0.4271 0.2084 0.3187 0.042 Uiso 1 calc R . .
C20 C 0.5326(3) 0.3088(6) 0.2483(2) 0.0317(8) Uani 1 d . . .
H20 H 0.5582 0.4456 0.2849 0.038 Uiso 1 calc R . .
C21 C 0.8380(3) 0.1242(5) 0.1124(2) 0.0208(8) Uani 1 d . . .
C22 C 0.7988(3) -0.0831(5) 0.0649(2) 0.0269(8) Uani 1 d . . .
H22 H 0.7747 -0.1987 0.0979 0.032 Uiso 1 calc R . .
C23 C 0.7946(3) -0.1227(5) -0.0321(2) 0.0285(8) Uani 1 d . . .
H23 H 0.7659 -0.2624 -0.0652 0.034 Uiso 1 calc R . .
C24 C 0.8328(3) 0.0448(5) -0.0776(2) 0.0233(8) Uani 1 d . . .
C25 C 0.8743(3) 0.2529(5) -0.0316(2) 0.0250(7) Uani 1 d . . .
H25 H 0.9008 0.3661 -0.0641 0.030 Uiso 1 calc R . .
C26 C 0.8759(3) 0.2903(5) 0.0636(2) 0.0244(7) Uani 1 d . . .
H26 H 0.9033 0.4315 0.0958 0.029 Uiso 1 calc R . .

loop_
_atom_site_aniso_label
_atom_site_aniso_U_11
_atom_site_aniso_U_22
_atom_site_aniso_U_33
_atom_site_aniso_U_23
_atom_site_aniso_U_13
_atom_site_aniso_U_12
Br1 0.04009(18) 0.04084(17) 0.02357(14) -0.0037(2) 0.01550(13) 0.0073(2)
N1 0.0288(16) 0.0226(14) 0.0226(14) -0.0010(10) 0.0149(13) 0.0004(11)
C2 0.0275(19) 0.0212(17) 0.0242(18) -0.0005(13) 0.0154(16) -0.0031(14)
C3 0.0272(19) 0.0210(17) 0.0192(17) 0.0017(13) 0.0134(15) -0.0015(14)
N4 0.0308(13) 0.0186(14) 0.0241(12) -0.0008(15) 0.0107(11) -0.0011(16)
C5 0.031(2) 0.030(2) 0.0169(16) 0.0048(13) 0.0118(16) -0.0040(14)
C6 0.0355(19) 0.032(2) 0.0260(16) 0.0034(18) 0.0136(15) 0.002(2)
C7 0.036(2) 0.055(3) 0.031(2) 0.0099(17) 0.0145(18) 0.0021(16)
C8 0.037(2) 0.059(3) 0.0228(19) -0.0014(18) 0.0048(18) -0.0162(19)
C9 0.047(3) 0.0349(19) 0.027(2) -0.0038(15) 0.0163(19) -0.0143(18)
C10 0.035(2) 0.0306(18) 0.0198(17) -0.0006(14) 0.0162(17) -0.0117(16)
C11 0.035(2) 0.0201(17) 0.0236(18) 0.0006(14) 0.0176(16) -0.0068(14)
C12 0.0440(19) 0.024(2) 0.0284(16) -0.009(2) 0.0190(14) -0.010(2)
C13 0.0416(19) 0.027(2) 0.0314(16) -0.0031(18) 0.0225(15) 0.0043(19)
C14 0.035(2) 0.0248(19) 0.0323(19) 0.0037(13) 0.0195(17) 0.0032(13)
C15 0.0210(19) 0.0277(18) 0.0285(18) 0.0056(15) 0.0104(15) 0.0042(14)
C16 0.032(2) 0.029(2) 0.0293(18) 0.0013(14) 0.0113(16) 0.0062(14)
C17 0.030(2) 0.034(2) 0.033(2) 0.0022(15) 0.0012(17) -0.0007(15)
C18 0.0284(17) 0.045(3) 0.0359(18) 0.014(3) 0.0077(15) -0.008(2)
C19 0.033(2) 0.046(2) 0.030(2) 0.0106(17) 0.0182(18) 0.0066(17)
C20 0.031(2) 0.038(2) 0.0291(19) -0.0011(16) 0.0146(17) -0.0028(16)
C21 0.0192(19) 0.0205(18) 0.0218(19) 0.0014(14) 0.0074(16) -0.0022(14)
C22 0.030(2) 0.025(2) 0.0286(19) 0.0000(14) 0.0159(16) -0.0047(14)
C23 0.035(2) 0.0231(17) 0.0271(19) -0.0051(14) 0.0117(17) -0.0043(15)
C24 0.0227(17) 0.029(2) 0.0181(15) -0.0014(13) 0.0079(13) 0.0079(13)
C25 0.0250(19) 0.0264(18) 0.0238(18) -0.0012(14) 0.0102(15) -0.0030(15)
C26 0.0227(19) 0.0249(18) 0.0270(19) -0.0069(14) 0.0115(15) -0.0061(14)

loop_
_atom_type_symbol
_atom_type_description
_atom_type_scat_dispersion_real
_atom_type_scat_dispersion_imag
_atom_type_scat_source
C C 0.0033 0.0016 'International Tables Vol C Tables 4.2.6.8 and 6.1.1.4'
H H 0.0000 0.0000 'International Tables Vol C Tables 4.2.6.8 and 6.1.1.4'
N N 0.0061 0.0033 'International Tables Vol C Tables 4.2.6.8 and 6.1.1.4'
Br Br -0.2901 2.4595 'International Tables Vol C Tables 4.2.6.8 and 6.1.1.4'

loop_
_geom_angle_atom_site_label_1
_geom_angle_atom_site_label_2
_geom_angle_atom_site_label_3
_geom_angle
_geom_angle_site_symmetry_1
_geom_angle_site_symmetry_3
_geom_angle_publ_flag
C14 N1 C13 112.4(2) . . y
C14 N1 C2 112.9(2) . . y
C13 N1 C2 111.9(2) . . y
N1 C2 C3 107.0(2) . . y
N1 C2 C21 110.1(2) . . y
C3 C2 C21 111.0(2) . . y
C11 C3 N4 109.2(3) . . y
C11 C3 C2 126.5(3) . . y
N4 C3 C2 124.3(3) . . y
C3 N4 C5 109.5(3) . . y
C6 C5 N4 130.3(3) . . y
C6 C5 C10 123.0(3) . . y
N4 C5 C10 106.7(3) . . y
C5 C6 C7 116.7(3) . . y
C6 C7 C8 121.4(3) . . y
C9 C8 C7 121.8(3) . . y
C8 C9 C10 118.8(3) . . y
C9 C10 C5 118.3(3) . . y
C9 C10 C11 134.3(3) . . y
C5 C10 C11 107.4(3) . . y
C3 C11 C10 107.3(3) . . y
C3 C11 C12 121.1(3) . . y
C10 C11 C12 131.6(3) . . y
C11 C12 C13 108.8(3) . . y
N1 C13 C12 111.1(2) . . y
N1 C14 C15 118.2(2) . . y
C16 C15 C20 118.1(3) . . y
C16 C15 C14 121.4(3) . . y
C20 C15 C14 120.5(3) . . y
C15 C16 C17 121.2(3) . . y
C18 C17 C16 119.5(3) . . y
C19 C18 C17 120.4(3) . . y
C20 C19 C18 119.5(3) . . y
C19 C20 C15 121.4(3) . . y
C22 C21 C26 118.9(3) . . y
C22 C21 C2 120.7(3) . . y
C26 C21 C2 120.4(3) . . y
C21 C22 C23 120.6(3) . . y
C24 C23 C22 118.8(3) . . y
C23 C24 C25 122.1(3) . . y
C23 C24 Br1 118.8(2) . . y
C25 C24 Br1 119.0(2) . . y
C24 C25 C26 118.2(3) . . y
C21 C26 C25 121.4(3) . . y

loop_
_geom_bond_atom_site_label_1
_geom_bond_atom_site_label_2
_geom_bond_distance
_geom_bond_site_symmetry_2
_geom_bond_publ_flag
Br1 C24 1.906(3) . y
N1 C14 1.468(4) . y
N1 C13 1.473(4) . y
N1 C2 1.479(4) . y
C2 C3 1.488(4) . y
C2 C21 1.523(4) . y
C3 C11 1.364(4) . y
C3 N4 1.377(4) . y
N4 C5 1.386(4) . y
C5 C6 1.385(4) . y
C5 C10 1.409(4) . y
C6 C7 1.385(5) . y
C7 C8 1.386(5) . y
C8 C9 1.369(5) . y
C9 C10 1.403(4) . y
C10 C11 1.429(4) . y
C11 C12 1.494(4) . y
C12 C13 1.515(4) . y
C14 C15 1.519(4) . y
C15 C16 1.380(4) . y
C15 C20 1.391(4) . y
C16 C17 1.381(4) . y
C17 C18 1.381(4) . y
C18 C19 1.377(5) . y
C19 C20 1.374(4) . y
C21 C22 1.380(4) . y
C21 C26 1.384(4) . y
C22 C23 1.400(4) . y
C23 C24 1.361(4) . y
C24 C25 1.381(4) . y
C25 C26 1.385(4) . y

loop_
_cod_related_entry_id
_cod_related_entry_database
_cod_related_entry_code
1 ChemSpider 30658727
